data_7158720
loop_
_publ_author_name
'Liu, Dan'
'Liu, Xueyan'
'Sun, Jing'
'Han, Ying'
'Yan, Chao-Guo'

_publ_section_title
;
 Domino reaction of bindone and 1,3-dipolarophiles for the synthesis of
 diverse spiro and fused indeno[1,2-<i>a</i>]fluorene-7,12-diones.
;
_journal_issue 24
_journal_name_full 'Organic &amp; biomolecular chemistry'
_journal_page_first 4964
_journal_page_last 4969
_journal_paper_doi 10.1039/d2ob00815g
_journal_volume 20
_journal_year 2022
_chemical_formula_moiety 'C42 H25 N O5'
_chemical_formula_sum 'C42 H25 N O5'
_chemical_formula_weight 623.63
_space_group_crystal_system monoclinic
_space_group_IT_number 14
_space_group_name_Hall '-P 2ybc'
_space_group_name_H-M_alt 'P 1 21/c 1'
_atom_sites_solution_hydrogens geom
_audit_creation_method SHELXL-2014/7
_audit_update_record
;
2022-02-23 deposited with the CCDC.	2022-05-30 downloaded from the CCDC.
;
_cell_angle_alpha 90
_cell_angle_beta 93.367(2)
_cell_angle_gamma 90
_cell_formula_units_Z 4
_cell_length_a 12.9685(9)
_cell_length_b 13.8484(11)
_cell_length_c 20.7097(16)
_cell_measurement_reflns_used 6653
_cell_measurement_temperature 296(2)
_cell_measurement_theta_max 23.81
_cell_measurement_theta_min 2.15
_cell_volume 3712.9(5)
_computing_structure_refinement 'SHELXL-2014/7 (Sheldrick, 2014)'
_diffrn_ambient_temperature 296(2)
_diffrn_measured_fraction_theta_full 0.998
_diffrn_measured_fraction_theta_max 0.998
_diffrn_measurement_device_type 'Bruker APEX-II CCD'
_diffrn_measurement_method '\f and \w scans'
_diffrn_radiation_type MoK\a
_diffrn_radiation_wavelength 0.71073
_diffrn_reflns_av_R_equivalents 0.0692
_diffrn_reflns_av_unetI/netI 0.0774
_diffrn_reflns_Laue_measured_fraction_full 0.998
_diffrn_reflns_Laue_measured_fraction_max 0.998
_diffrn_reflns_limit_h_max 15
_diffrn_reflns_limit_h_min -15
_diffrn_reflns_limit_k_max 17
_diffrn_reflns_limit_k_min -14
_diffrn_reflns_limit_l_max 23
_diffrn_reflns_limit_l_min -25
_diffrn_reflns_number 34303
_diffrn_reflns_point_group_measured_fraction_full 0.998
_diffrn_reflns_point_group_measured_fraction_max 0.998
_diffrn_reflns_theta_full 25.242
_diffrn_reflns_theta_max 25.997
_diffrn_reflns_theta_min 1.970
_exptl_absorpt_coefficient_mu 0.073
_exptl_absorpt_correction_T_max 0.7456
_exptl_absorpt_correction_T_min 0.6399
_exptl_absorpt_correction_type multi-scan
_exptl_absorpt_process_details sadabs
_exptl_crystal_colour yellow
_exptl_crystal_density_diffrn 1.116
_exptl_crystal_description block
_exptl_crystal_F_000 1296
_exptl_crystal_size_max 0.260
_exptl_crystal_size_mid 0.220
_exptl_crystal_size_min 0.180
_refine_diff_density_max 0.159
_refine_diff_density_min -0.211
_refine_diff_density_rms 0.043
_refine_ls_extinction_method none
_refine_ls_goodness_of_fit_ref 1.034
_refine_ls_hydrogen_treatment constr
_refine_ls_matrix_type full
_refine_ls_number_parameters 433
_refine_ls_number_reflns 7270
_refine_ls_number_restraints 0
_refine_ls_restrained_S_all 1.034
_refine_ls_R_factor_all 0.1350
_refine_ls_R_factor_gt 0.0595
_refine_ls_shift/su_max 0.001
_refine_ls_shift/su_mean 0.000
_refine_ls_structure_factor_coef Fsqd
_refine_ls_weighting_details 'w=1/[\s^2^(Fo^2^)+(0.0803P)^2^+0.5301P] where P=(Fo^2^+2Fc^2^)/3'
_refine_ls_weighting_scheme calc
_refine_ls_wR_factor_gt 0.1421
_refine_ls_wR_factor_ref 0.1739
_reflns_Friedel_coverage 0.000
_reflns_number_gt 3695
_reflns_number_total 7270
_reflns_threshold_expression 'I > 2\s(I)'
_cod_data_source_file d2ob00815g2.cif
_cod_data_source_block 6a
_cod_depositor_comments 'Adding full bibliography for 7158713--7158721.cif.'
_cod_original_sg_symbol_H-M 'P 21/c'
_cod_database_code 7158720
_shelx_shelxl_version_number 2014/7
_shelx_space_group_comment
;
The symmetry employed for this shelxl refinement is uniquely defined
by the following loop, which should always be used as a source of
symmetry information in preference to the above space-group names.
They are only intended as comments.
;
_shelx_estimated_absorpt_t_min 0.981
_shelx_estimated_absorpt_t_max 0.987

loop_
_space_group_symop_operation_xyz
'x, y, z'
'-x, y+1/2, -z+1/2'
'-x, -y, -z'
'x, -y-1/2, z-1/2'

loop_
_atom_site_label
_atom_site_type_symbol
_atom_site_fract_x
_atom_site_fract_y
_atom_site_fract_z
_atom_site_U_iso_or_equiv
_atom_site_adp_type
_atom_site_occupancy
_atom_site_site_symmetry_order
_atom_site_calc_flag
_atom_site_refinement_flags_posn
_atom_site_refinement_flags_adp
_atom_site_refinement_flags_occupancy
_atom_site_disorder_assembly
_atom_site_disorder_group
C1 C 0.67580(18) 0.58353(18) 0.90614(12) 0.0426(6) Uani 1 1 d . . . . .
C2 C 0.59007(19) 0.5885(2) 0.94245(13) 0.0532(7) Uani 1 1 d . . . . .
H2 H 0.5976 0.5894 0.9874 0.064 Uiso 1 1 calc R U . . .
C3 C 0.4930(2) 0.5921(2) 0.91138(16) 0.0662(9) Uani 1 1 d . . . . .
H3 H 0.4349 0.5952 0.9356 0.079 Uiso 1 1 calc R U . . .
C4 C 0.4814(2) 0.5911(3) 0.84427(17) 0.0795(10) Uani 1 1 d . . . . .
H4 H 0.4156 0.5931 0.8239 0.095 Uiso 1 1 calc R U . . .
C5 C 0.5661(2) 0.5873(2) 0.80797(15) 0.0720(9) Uani 1 1 d . . . . .
H5 H 0.5583 0.5873 0.7630 0.086 Uiso 1 1 calc R U . . .
C6 C 0.66403(19) 0.5835(2) 0.83916(13) 0.0500(7) Uani 1 1 d . . . . .
C7 C 0.7640(2) 0.57863(19) 0.81046(13) 0.0499(7) Uani 1 1 d . . . . .
C8 C 0.84756(18) 0.56498(18) 0.86602(11) 0.0419(6) Uani 1 1 d . . . . .
H8 H 0.9027 0.6126 0.8620 0.050 Uiso 1 1 calc R U . . .
C9 C 0.79076(17) 0.58474(18) 0.92857(11) 0.0387(6) Uani 1 1 d . . . . .
C10 C 0.80989(19) 0.6896(2) 0.95053(13) 0.0490(7) Uani 1 1 d . . . . .
C11 C 0.78616(19) 0.7139(2) 1.01824(13) 0.0517(7) Uani 1 1 d . . . . .
C12 C 0.7797(2) 0.8109(2) 1.03625(17) 0.0732(9) Uani 1 1 d . . . . .
H12 H 0.7946 0.8594 1.0072 0.088 Uiso 1 1 calc R U . . .
C13 C 0.7510(3) 0.8341(3) 1.09774(19) 0.0863(11) Uani 1 1 d . . . . .
H13 H 0.7471 0.8986 1.1098 0.104 Uiso 1 1 calc R U . . .
C14 C 0.7283(2) 0.7633(3) 1.14121(17) 0.0769(10) Uani 1 1 d . . . . .
H14 H 0.7080 0.7800 1.1821 0.092 Uiso 1 1 calc R U . . .
C15 C 0.7357(2) 0.6675(2) 1.12396(14) 0.0613(8) Uani 1 1 d . . . . .
H15 H 0.7212 0.6195 1.1535 0.074 Uiso 1 1 calc R U . . .
C16 C 0.76451(18) 0.6421(2) 1.06283(12) 0.0467(7) Uani 1 1 d . . . . .
C17 C 0.77174(18) 0.5392(2) 1.04571(12) 0.0436(7) Uani 1 1 d . . . . .
C18 C 0.82213(17) 0.51459(17) 0.98426(11) 0.0375(6) Uani 1 1 d . . . . .
H18 H 0.8954 0.5286 0.9942 0.045 Uiso 1 1 calc R U . . .
C19 C 0.7571(3) 0.1644(3) 1.19046(17) 0.0819(10) Uani 1 1 d . . . . .
H19 H 0.7498 0.1033 1.1721 0.098 Uiso 1 1 calc R U . . .
C20 C 0.7136(3) 0.1842(4) 1.2487(2) 0.1001(13) Uani 1 1 d . . . . .
H20 H 0.6768 0.1364 1.2688 0.120 Uiso 1 1 calc R U . . .
C21 C 0.7243(3) 0.2732(4) 1.27684(18) 0.0920(12) Uani 1 1 d . . . . .
H21 H 0.6947 0.2863 1.3157 0.110 Uiso 1 1 calc R U . . .
C22 C 0.7792(3) 0.3430(3) 1.24686(17) 0.0814(10) Uani 1 1 d . . . . .
H22 H 0.7878 0.4034 1.2660 0.098 Uiso 1 1 calc R U . . .
C23 C 0.8219(2) 0.3248(3) 1.18856(15) 0.0681(9) Uani 1 1 d . . . . .
H23 H 0.8582 0.3734 1.1687 0.082 Uiso 1 1 calc R U . . .
C24 C 0.8114(2) 0.2355(2) 1.15950(13) 0.0565(8) Uani 1 1 d . . . . .
C25 C 0.8601(2) 0.2151(2) 1.09750(13) 0.0588(8) Uani 1 1 d . . . . .
H25A H 0.9344 0.2209 1.1045 0.071 Uiso 1 1 calc R U . . .
H25B H 0.8448 0.1490 1.0847 0.071 Uiso 1 1 calc R U . . .
C26 C 0.88269(19) 0.35333(19) 1.02300(12) 0.0425(6) Uani 1 1 d . . . . .
C27 C 0.82038(16) 0.40530(18) 0.96727(11) 0.0373(6) Uani 1 1 d . . . . .
C28 C 0.71954(18) 0.34815(19) 0.96433(12) 0.0422(6) Uani 1 1 d . . . . .
C29 C 0.63374(19) 0.3517(2) 0.92277(12) 0.0495(7) Uani 1 1 d . . . . .
H29 H 0.6277 0.3989 0.8908 0.059 Uiso 1 1 calc R U . . .
C30 C 0.5555(2) 0.2841(2) 0.92868(16) 0.0669(9) Uani 1 1 d . . . . .
H30 H 0.4963 0.2869 0.9011 0.080 Uiso 1 1 calc R U . . .
C31 C 0.5654(2) 0.2132(2) 0.97510(17) 0.0727(9) Uani 1 1 d . . . . .
H31 H 0.5124 0.1686 0.9785 0.087 Uiso 1 1 calc R U . . .
C32 C 0.6524(2) 0.2066(2) 1.01694(15) 0.0610(8) Uani 1 1 d . . . . .
H32 H 0.6589 0.1585 1.0483 0.073 Uiso 1 1 calc R U . . .
C33 C 0.72934(19) 0.27433(19) 1.01019(12) 0.0458(7) Uani 1 1 d . . . . .
C34 C 0.87646(17) 0.39499(18) 0.90620(11) 0.0403(6) Uani 1 1 d . . . . .
C35 C 0.89106(17) 0.46586(19) 0.86326(11) 0.0407(6) Uani 1 1 d . . . . .
C36 C 0.95596(18) 0.4287(2) 0.81146(12) 0.0469(7) Uani 1 1 d . . . . .
C37 C 0.9935(2) 0.4732(2) 0.75812(13) 0.0610(8) Uani 1 1 d . . . . .
H37 H 0.9795 0.5378 0.7490 0.073 Uiso 1 1 calc R U . . .
C38 C 1.0539(2) 0.4174(3) 0.71819(15) 0.0716(9) Uani 1 1 d . . . . .
H38 H 1.0806 0.4459 0.6821 0.086 Uiso 1 1 calc R U . . .
C39 C 1.0742(2) 0.3227(3) 0.73086(16) 0.0740(10) Uani 1 1 d . . . . .
H39 H 1.1137 0.2876 0.7031 0.089 Uiso 1 1 calc R U . . .
C40 C 1.0368(2) 0.2780(2) 0.78445(15) 0.0651(8) Uani 1 1 d . . . . .
H40 H 1.0509 0.2133 0.7932 0.078 Uiso 1 1 calc R U . . .
C41 C 0.97799(19) 0.3318(2) 0.82469(12) 0.0482(7) Uani 1 1 d . . . . .
C42 C 0.9289(2) 0.3056(2) 0.88501(13) 0.0501(7) Uani 1 1 d . . . . .
N1 N 0.82510(15) 0.27957(15) 1.04484(10) 0.0469(6) Uani 1 1 d . . . . .
O1 O 0.78096(15) 0.58353(16) 0.75350(9) 0.0716(6) Uani 1 1 d . . . . .
O2 O 0.83496(16) 0.75113(14) 0.91272(10) 0.0698(6) Uani 1 1 d . . . . .
O3 O 0.74276(13) 0.47594(14) 1.08149(8) 0.0562(5) Uani 1 1 d . . . . .
O4 O 0.96850(13) 0.37618(14) 1.04443(8) 0.0563(5) Uani 1 1 d . . . . .
O5 O 0.93072(17) 0.22807(16) 0.91232(10) 0.0744(6) Uani 1 1 d . . . . .

loop_
_atom_site_aniso_label
_atom_site_aniso_U_11
_atom_site_aniso_U_22
_atom_site_aniso_U_33
_atom_site_aniso_U_23
_atom_site_aniso_U_13
_atom_site_aniso_U_12
C1 0.0366(14) 0.0474(16) 0.0438(16) 0.0046(13) 0.0016(12) 0.0075(12)
C2 0.0413(16) 0.0677(19) 0.0510(17) -0.0003(15) 0.0056(13) 0.0073(13)
C3 0.0415(17) 0.087(2) 0.070(2) 0.0018(18) 0.0042(15) 0.0067(15)
C4 0.0400(18) 0.117(3) 0.080(3) 0.005(2) -0.0099(17) 0.0110(17)
C5 0.060(2) 0.098(3) 0.0560(19) 0.0050(18) -0.0142(16) 0.0099(18)
C6 0.0452(16) 0.0614(18) 0.0428(16) 0.0056(14) -0.0031(13) 0.0054(13)
C7 0.0605(18) 0.0506(17) 0.0386(17) 0.0095(13) 0.0024(14) 0.0065(14)
C8 0.0403(14) 0.0503(17) 0.0357(14) 0.0065(12) 0.0066(11) 0.0002(12)
C9 0.0361(13) 0.0462(16) 0.0341(14) 0.0000(12) 0.0043(11) 0.0029(11)
C10 0.0424(15) 0.0533(18) 0.0513(18) 0.0009(15) 0.0034(13) 0.0006(13)
C11 0.0469(16) 0.0558(19) 0.0524(18) -0.0101(16) 0.0045(13) -0.0036(14)
C12 0.088(2) 0.058(2) 0.074(2) -0.0165(18) 0.0039(19) -0.0072(17)
C13 0.099(3) 0.077(3) 0.083(3) -0.040(2) 0.006(2) -0.002(2)
C14 0.079(2) 0.094(3) 0.059(2) -0.033(2) 0.0101(17) -0.006(2)
C15 0.0586(18) 0.078(2) 0.0474(18) -0.0188(16) 0.0026(14) -0.0048(16)
C16 0.0403(14) 0.0605(19) 0.0394(16) -0.0130(15) 0.0026(12) -0.0072(13)
C17 0.0338(13) 0.0637(19) 0.0332(15) 0.0021(14) 0.0018(11) -0.0057(13)
C18 0.0296(12) 0.0502(16) 0.0330(14) 0.0004(12) 0.0039(11) -0.0030(11)
C19 0.098(3) 0.079(2) 0.069(2) 0.025(2) 0.012(2) -0.012(2)
C20 0.107(3) 0.124(4) 0.072(3) 0.036(3) 0.026(2) -0.015(3)
C21 0.090(3) 0.130(4) 0.058(2) 0.021(3) 0.016(2) 0.014(3)
C22 0.087(2) 0.098(3) 0.058(2) 0.011(2) -0.004(2) 0.011(2)
C23 0.070(2) 0.082(3) 0.052(2) 0.0170(18) 0.0012(16) 0.0033(17)
C24 0.0578(18) 0.065(2) 0.0461(17) 0.0181(17) 0.0000(14) 0.0051(15)
C25 0.0626(18) 0.0550(18) 0.0594(19) 0.0195(16) 0.0072(15) 0.0065(14)
C26 0.0370(15) 0.0529(17) 0.0381(15) 0.0008(13) 0.0063(12) -0.0019(13)
C27 0.0315(13) 0.0488(16) 0.0320(13) 0.0029(12) 0.0044(11) -0.0015(11)
C28 0.0374(14) 0.0524(17) 0.0376(14) -0.0081(13) 0.0096(12) -0.0051(12)
C29 0.0418(15) 0.0651(19) 0.0417(15) -0.0063(14) 0.0023(12) -0.0044(14)
C30 0.0441(17) 0.085(2) 0.071(2) -0.014(2) -0.0033(15) -0.0078(17)
C31 0.0559(19) 0.075(2) 0.088(2) -0.015(2) 0.0107(18) -0.0282(17)
C32 0.0597(18) 0.059(2) 0.066(2) 0.0001(16) 0.0129(16) -0.0197(15)
C33 0.0399(15) 0.0557(18) 0.0425(15) -0.0023(14) 0.0090(12) -0.0064(13)
C34 0.0335(13) 0.0507(16) 0.0369(15) -0.0018(13) 0.0033(11) 0.0005(12)
C35 0.0322(13) 0.0563(18) 0.0336(14) 0.0015(13) 0.0030(11) 0.0009(12)
C36 0.0370(14) 0.068(2) 0.0368(15) -0.0020(14) 0.0079(12) -0.0020(13)
C37 0.0595(18) 0.079(2) 0.0456(18) -0.0004(16) 0.0158(15) -0.0034(16)
C38 0.067(2) 0.103(3) 0.0477(19) -0.010(2) 0.0273(16) -0.009(2)
C39 0.0590(19) 0.107(3) 0.058(2) -0.033(2) 0.0218(16) -0.002(2)
C40 0.0532(18) 0.078(2) 0.065(2) -0.0217(18) 0.0091(16) 0.0051(16)
C41 0.0423(15) 0.062(2) 0.0412(16) -0.0097(14) 0.0060(13) 0.0011(13)
C42 0.0472(16) 0.0550(19) 0.0483(17) -0.0018(15) 0.0032(13) 0.0027(14)
N1 0.0431(12) 0.0534(14) 0.0442(13) 0.0124(11) 0.0042(10) -0.0020(11)
O1 0.0812(14) 0.0985(17) 0.0355(12) 0.0195(11) 0.0067(10) 0.0184(12)
O2 0.0899(15) 0.0526(13) 0.0691(14) 0.0056(11) 0.0232(12) -0.0019(11)
O3 0.0575(12) 0.0715(14) 0.0411(11) 0.0017(10) 0.0146(9) -0.0040(10)
O4 0.0367(10) 0.0751(13) 0.0561(12) 0.0145(10) -0.0058(9) -0.0050(9)
O5 0.0925(16) 0.0581(14) 0.0746(15) 0.0072(12) 0.0217(12) 0.0161(12)

loop_
_atom_type_symbol
_atom_type_description
_atom_type_scat_dispersion_real
_atom_type_scat_dispersion_imag
_atom_type_scat_source
C C 0.0033 0.0016 'International Tables Vol C Tables 4.2.6.8 and 6.1.1.4'
H H 0.0000 0.0000 'International Tables Vol C Tables 4.2.6.8 and 6.1.1.4'
N N 0.0061 0.0033 'International Tables Vol C Tables 4.2.6.8 and 6.1.1.4'
O O 0.0106 0.0060 'International Tables Vol C Tables 4.2.6.8 and 6.1.1.4'

loop_
_geom_angle_atom_site_label_1
_geom_angle_atom_site_label_2
_geom_angle_atom_site_label_3
_geom_angle
_geom_angle_site_symmetry_1
_geom_angle_site_symmetry_3
_geom_angle_publ_flag
C2 C1 C6 120.0(2) . . ?
C2 C1 C9 129.3(2) . . ?
C6 C1 C9 110.5(2) . . ?
C1 C2 C3 119.3(3) . . ?
C1 C2 H2 120.3 . . ?
C3 C2 H2 120.3 . . ?
C2 C3 C4 120.5(3) . . ?
C2 C3 H3 119.7 . . ?
C4 C3 H3 119.7 . . ?
C5 C4 C3 120.5(3) . . ?
C5 C4 H4 119.8 . . ?
C3 C4 H4 119.8 . . ?
C4 C5 C6 119.1(3) . . ?
C4 C5 H5 120.4 . . ?
C6 C5 H5 120.4 . . ?
C1 C6 C5 120.5(3) . . ?
C1 C6 C7 111.1(2) . . ?
C5 C6 C7 128.4(3) . . ?
O1 C7 C6 127.5(2) . . ?
O1 C7 C8 124.8(2) . . ?
C6 C7 C8 107.7(2) . . ?
C35 C8 C7 109.6(2) . . ?
C35 C8 C9 113.3(2) . . ?
C7 C8 C9 104.69(19) . . ?
C35 C8 H8 109.7 . . ?
C7 C8 H8 109.7 . . ?
C9 C8 H8 109.7 . . ?
C1 C9 C10 103.71(19) . . ?
C1 C9 C18 115.32(19) . . ?
C10 C9 C18 110.0(2) . . ?
C1 C9 C8 104.22(18) . . ?
C10 C9 C8 109.7(2) . . ?
C18 C9 C8 113.29(18) . . ?
O2 C10 C11 121.7(3) . . ?
O2 C10 C9 121.1(2) . . ?
C11 C10 C9 116.9(2) . . ?
C16 C11 C12 119.3(3) . . ?
C16 C11 C10 121.4(3) . . ?
C12 C11 C10 119.1(3) . . ?
C13 C12 C11 119.5(3) . . ?
C13 C12 H12 120.3 . . ?
C11 C12 H12 120.3 . . ?
C14 C13 C12 121.1(3) . . ?
C14 C13 H13 119.5 . . ?
C12 C13 H13 119.5 . . ?
C13 C14 C15 119.7(3) . . ?
C13 C14 H14 120.1 . . ?
C15 C14 H14 120.1 . . ?
C14 C15 C16 120.4(3) . . ?
C14 C15 H15 119.8 . . ?
C16 C15 H15 119.8 . . ?
C15 C16 C11 120.0(3) . . ?
C15 C16 C17 119.3(3) . . ?
C11 C16 C17 120.8(2) . . ?
O3 C17 C16 121.5(2) . . ?
O3 C17 C18 121.1(2) . . ?
C16 C17 C18 117.4(2) . . ?
C17 C18 C9 112.4(2) . . ?
C17 C18 C27 114.3(2) . . ?
C9 C18 C27 116.36(19) . . ?
C17 C18 H18 104.0 . . ?
C9 C18 H18 104.0 . . ?
C27 C18 H18 104.0 . . ?
C20 C19 C24 120.2(4) . . ?
C20 C19 H19 119.9 . . ?
C24 C19 H19 119.9 . . ?
C21 C20 C19 120.9(4) . . ?
C21 C20 H20 119.6 . . ?
C19 C20 H20 119.6 . . ?
C20 C21 C22 119.0(4) . . ?
C20 C21 H21 120.5 . . ?
C22 C21 H21 120.5 . . ?
C21 C22 C23 120.9(4) . . ?
C21 C22 H22 119.6 . . ?
C23 C22 H22 119.6 . . ?
C24 C23 C22 120.7(3) . . ?
C24 C23 H23 119.6 . . ?
C22 C23 H23 119.6 . . ?
C23 C24 C19 118.3(3) . . ?
C23 C24 C25 120.7(3) . . ?
C19 C24 C25 121.0(3) . . ?
N1 C25 C24 113.5(2) . . ?
N1 C25 H25A 108.9 . . ?
C24 C25 H25A 108.9 . . ?
N1 C25 H25B 108.9 . . ?
C24 C25 H25B 108.9 . . ?
H25A C25 H25B 107.7 . . ?
O4 C26 N1 125.7(2) . . ?
O4 C26 C27 125.3(2) . . ?
N1 C26 C27 109.0(2) . . ?
C34 C27 C28 111.90(19) . . ?
C34 C27 C26 109.05(18) . . ?
C28 C27 C26 101.38(19) . . ?
C34 C27 C18 106.37(19) . . ?
C28 C27 C18 121.00(19) . . ?
C26 C27 C18 106.51(19) . . ?
C29 C28 C33 119.5(2) . . ?
C29 C28 C27 132.1(2) . . ?
C33 C28 C27 108.0(2) . . ?
C28 C29 C30 119.4(3) . . ?
C28 C29 H29 120.3 . . ?
C30 C29 H29 120.3 . . ?
C31 C30 C29 120.2(3) . . ?
C31 C30 H30 119.9 . . ?
C29 C30 H30 119.9 . . ?
C30 C31 C32 121.6(3) . . ?
C30 C31 H31 119.2 . . ?
C32 C31 H31 119.2 . . ?
C33 C32 C31 117.2(3) . . ?
C33 C32 H32 121.4 . . ?
C31 C32 H32 121.4 . . ?
C32 C33 C28 121.9(2) . . ?
C32 C33 N1 127.4(3) . . ?
C28 C33 N1 110.7(2) . . ?
C35 C34 C42 109.1(2) . . ?
C35 C34 C27 125.5(2) . . ?
C42 C34 C27 125.3(2) . . ?
C34 C35 C8 125.4(2) . . ?
C34 C35 C36 109.3(2) . . ?
C8 C35 C36 125.2(2) . . ?
C37 C36 C41 120.6(3) . . ?
C37 C36 C35 131.4(3) . . ?
C41 C36 C35 107.9(2) . . ?
C36 C37 C38 117.5(3) . . ?
C36 C37 H37 121.3 . . ?
C38 C37 H37 121.3 . . ?
C39 C38 C37 121.7(3) . . ?
C39 C38 H38 119.1 . . ?
C37 C38 H38 119.1 . . ?
C38 C39 C40 120.9(3) . . ?
C38 C39 H39 119.6 . . ?
C40 C39 H39 119.6 . . ?
C41 C40 C39 118.4(3) . . ?
C41 C40 H40 120.8 . . ?
C39 C40 H40 120.8 . . ?
C40 C41 C36 120.9(3) . . ?
C40 C41 C42 131.1(3) . . ?
C36 C41 C42 108.0(2) . . ?
O5 C42 C41 127.8(3) . . ?
O5 C42 C34 126.5(2) . . ?
C41 C42 C34 105.7(2) . . ?
C26 N1 C33 110.9(2) . . ?
C26 N1 C25 123.7(2) . . ?
C33 N1 C25 125.3(2) . . ?

loop_
_geom_bond_atom_site_label_1
_geom_bond_atom_site_label_2
_geom_bond_distance
_geom_bond_site_symmetry_2
_geom_bond_publ_flag
C1 C2 1.380(3) . ?
C1 C6 1.387(3) . ?
C1 C9 1.535(3) . ?
C2 C3 1.380(3) . ?
C2 H2 0.9300 . ?
C3 C4 1.389(4) . ?
C3 H3 0.9300 . ?
C4 C5 1.368(4) . ?
C4 H4 0.9300 . ?
C5 C6 1.392(4) . ?
C5 H5 0.9300 . ?
C6 C7 1.459(4) . ?
C7 O1 1.214(3) . ?
C7 C8 1.545(3) . ?
C8 C35 1.486(3) . ?
C8 C9 1.552(3) . ?
C8 H8 0.9800 . ?
C9 C10 1.537(4) . ?
C9 C18 1.544(3) . ?
C10 O2 1.214(3) . ?
C10 C11 1.492(4) . ?
C11 C16 1.397(4) . ?
C11 C12 1.397(4) . ?
C12 C13 1.385(4) . ?
C12 H12 0.9300 . ?
C13 C14 1.374(5) . ?
C13 H13 0.9300 . ?
C14 C15 1.380(4) . ?
C14 H14 0.9300 . ?
C15 C16 1.386(4) . ?
C15 H15 0.9300 . ?
C16 C17 1.474(4) . ?
C17 O3 1.220(3) . ?
C17 C18 1.503(3) . ?
C18 C27 1.554(3) . ?
C18 H18 0.9800 . ?
C19 C20 1.388(5) . ?
C19 C24 1.389(4) . ?
C19 H19 0.9300 . ?
C20 C21 1.367(5) . ?
C20 H20 0.9300 . ?
C21 C22 1.370(5) . ?
C21 H21 0.9300 . ?
C22 C23 1.381(4) . ?
C22 H22 0.9300 . ?
C23 C24 1.379(4) . ?
C23 H23 0.9300 . ?
C24 C25 1.490(4) . ?
C25 N1 1.461(3) . ?
C25 H25A 0.9700 . ?
C25 H25B 0.9700 . ?
C26 O4 1.216(3) . ?
C26 N1 1.358(3) . ?
C26 C27 1.547(3) . ?
C27 C34 1.502(3) . ?
C27 C28 1.527(3) . ?
C28 C29 1.367(3) . ?
C28 C33 1.396(3) . ?
C29 C30 1.392(4) . ?
C29 H29 0.9300 . ?
C30 C31 1.375(4) . ?
C30 H30 0.9300 . ?
C31 C32 1.385(4) . ?
C31 H31 0.9300 . ?
C32 C33 1.382(4) . ?
C32 H32 0.9300 . ?
C33 N1 1.399(3) . ?
C34 C35 1.345(3) . ?
C34 C42 1.491(4) . ?
C35 C36 1.493(3) . ?
C36 C37 1.379(4) . ?
C36 C41 1.395(4) . ?
C37 C38 1.403(4) . ?
C37 H37 0.9300 . ?
C38 C39 1.360(4) . ?
C38 H38 0.9300 . ?
C39 C40 1.383(4) . ?
C39 H39 0.9300 . ?
C40 C41 1.381(4) . ?
C40 H40 0.9300 . ?
C41 C42 1.480(4) . ?
C42 O5 1.213(3) . ?
